data_2237548
loop_
_publ_author_name
'Yang, Xiao-Zhen'
'Hu, Ai-Yun'
'Yuan, Ai-Hua'

_publ_section_title
;
 4,4'-(Ethene-1,2-diyl)dipyridinium 4-[2-(pyridin-4-yl)ethenyl]pyridinium
 octacyanidomolybdate(V) tetrahydrate
;
_journal_coeditor_code RZ5039
_journal_issue 3
_journal_name_full 'Acta Crystallographica Section E'
_journal_page_first m132
_journal_paper_doi 10.1107/S1600536813002985
_journal_volume 69
_journal_year 2013
_chemical_formula_iupac '(C12 H12 N2) (C12 H11 N2) [Mo (C N)8], 4H2 O'
_chemical_formula_moiety 'C12 H12 N2 2+, C12 H11 N2 +, C8 Mo N8 3-, 4(H2 O)'
_chemical_formula_sum 'C32 H31 Mo N12 O4'
_chemical_formula_weight 743.63
_chemical_name_systematic
;
4,4'-(Ethene-1,2-diyl)dipyridinium 4-[2-(pyridin-4-yl)ethenyl]pyridinium
octacyanidomolybdate(V) tetrahydrate
;
_space_group_IT_number 68
_symmetry_cell_setting orthorhombic
_symmetry_space_group_name_Hall '-C 2a 2ac'
_symmetry_space_group_name_H-M 'C c c a :2'
_atom_sites_solution_hydrogens geom
_atom_sites_solution_primary direct
_atom_sites_solution_secondary difmap
_audit_creation_method SHELXL-97
_cell_angle_alpha 90.00
_cell_angle_beta 90.00
_cell_angle_gamma 90.00
_cell_formula_units_Z 4
_cell_length_a 12.403(3)
_cell_length_b 16.534(3)
_cell_length_c 15.370(3)
_cell_measurement_reflns_used 6602
_cell_measurement_temperature 291(2)
_cell_measurement_theta_max 28.9531
_cell_measurement_theta_min 3.3533
_cell_volume 3151.9(11)
_computing_cell_refinement 'SAINT (Bruker, 2004)'
_computing_data_collection 'APEX2 (Bruker, 2004)'
_computing_data_reduction 'SAINT (Bruker, 2004'
_computing_molecular_graphics 'DIAMOND (Brandenburg, 2006)'
_computing_publication_material 'SHELXTL (Sheldrick, 2008)'
_computing_structure_refinement 'SHELXL97 (Sheldrick, 2008)'
_computing_structure_solution 'SHELXS97 (Sheldrick, 2008)'
_diffrn_ambient_temperature 291(2)
_diffrn_measured_fraction_theta_full 0.992
_diffrn_measured_fraction_theta_max 0.992
_diffrn_measurement_device_type 'Bruker SMART APEXII'
_diffrn_measurement_method 'phi and omega scans'
_diffrn_radiation_monochromator graphite
_diffrn_radiation_source 'fine-focus sealed tube'
_diffrn_radiation_type MoK\a
_diffrn_radiation_wavelength 0.71073
_diffrn_reflns_av_R_equivalents 0.0163
_diffrn_reflns_av_sigmaI/netI 0.0138
_diffrn_reflns_limit_h_max 14
_diffrn_reflns_limit_h_min -14
_diffrn_reflns_limit_k_max 19
_diffrn_reflns_limit_k_min -15
_diffrn_reflns_limit_l_max 16
_diffrn_reflns_limit_l_min -18
_diffrn_reflns_number 6789
_diffrn_reflns_theta_full 25.34
_diffrn_reflns_theta_max 25.34
_diffrn_reflns_theta_min 3.35
_exptl_absorpt_coefficient_mu 0.476
_exptl_absorpt_correction_T_max 0.9407
_exptl_absorpt_correction_T_min 0.9192
_exptl_absorpt_correction_type multi-scan
_exptl_absorpt_process_details '(SADABS; Bruker, 2004)'
_exptl_crystal_colour 'dark blue'
_exptl_crystal_density_diffrn 1.567
_exptl_crystal_density_method 'not measured'
_exptl_crystal_description rod
_exptl_crystal_F_000 1524
_exptl_crystal_size_max 0.18
_exptl_crystal_size_mid 0.15
_exptl_crystal_size_min 0.13
_refine_diff_density_max 0.281
_refine_diff_density_min -0.314
_refine_ls_extinction_method none
_refine_ls_goodness_of_fit_ref 1.085
_refine_ls_hydrogen_treatment constr
_refine_ls_matrix_type full
_refine_ls_number_parameters 112
_refine_ls_number_reflns 1442
_refine_ls_number_restraints 0
_refine_ls_restrained_S_all 1.085
_refine_ls_R_factor_all 0.0215
_refine_ls_R_factor_gt 0.0205
_refine_ls_shift/su_max 0.000
_refine_ls_shift/su_mean 0.000
_refine_ls_structure_factor_coef Fsqd
_refine_ls_weighting_details 'calc w=1/[\s^2^(Fo^2^)+(0.0237P)^2^+4.1639P] where P=(Fo^2^+2Fc^2^)/3'
_refine_ls_weighting_scheme calc
_refine_ls_wR_factor_gt 0.0510
_refine_ls_wR_factor_ref 0.0516
_reflns_number_gt 1388
_reflns_number_total 1442
_reflns_threshold_expression I>2sigma(I)
_cod_data_source_file rz5039.cif
_cod_data_source_block I
_cod_original_cell_volume 3151.8(11)
_cod_original_sg_symbol_Hall '-C 2b 2bc'
_cod_original_sg_symbol_H-M 'C c c a'
_cod_database_code 2237548
_cod_database_fobs_code 2237548

loop_
_symmetry_equiv_pos_as_xyz
'x, y, z'
'-x, -y+1/2, z'
'x, -y+1/2, -z+1/2'
'-x, y, -z+1/2'
'x+1/2, y+1/2, z'
'-x+1/2, -y+1, z'
'x+1/2, -y+1, -z+1/2'
'-x+1/2, y+1/2, -z+1/2'
'-x, -y, -z'
'x, y-1/2, -z'
'-x, y-1/2, z-1/2'
'x, -y, z-1/2'
'-x+1/2, -y+1/2, -z'
'x+1/2, y, -z'
'-x+1/2, y, z-1/2'
'x+1/2, -y+1/2, z-1/2'

loop_
_atom_site_type_symbol
_atom_site_label
_atom_site_fract_x
_atom_site_fract_y
_atom_site_fract_z
_atom_site_U_iso_or_equiv
_atom_site_adp_type
_atom_site_calc_flag
_atom_site_refinement_flags
_atom_site_occupancy
_atom_site_symmetry_multiplicity
Mo Mo1 0.0000 0.2500 0.2500 0.01026(10) Uani d S 1 4
O O1 0.65008(10) -0.07739(7) -0.07004(7) 0.0222(3) Uani d . 1 1
H H1A 0.7081 -0.0819 -0.0991 0.033 Uiso d R 1 1
H H1B 0.6515 -0.1156 -0.0330 0.033 Uiso d R 1 1
N N1 -0.15776(12) 0.39926(8) 0.18061(8) 0.0217(3) Uani d . 1 1
N N2 -0.12604(11) 0.18087(8) 0.07447(9) 0.0214(3) Uani d . 1 1
N N3 0.61502(11) 0.04861(9) 0.04165(9) 0.0222(3) Uani d . 1 1
H H3X 0.6177 0.0114 -0.0001 0.027 Uiso d PR 0.75 1
C C1 -0.10315(12) 0.34816(9) 0.20714(9) 0.0153(3) Uani d . 1 1
C C2 -0.08556(13) 0.20481(9) 0.13705(10) 0.0153(3) Uani d . 1 1
C C3 0.61146(13) 0.12818(10) 0.02559(10) 0.0226(4) Uani d . 1 1
H H3 0.6063 0.1466 -0.0314 0.027 Uiso calc R 1 1
C C4 0.61534(13) 0.18237(10) 0.09245(10) 0.0197(3) Uani d . 1 1
H H4 0.6125 0.2375 0.0809 0.024 Uiso calc R 1 1
C C5 0.62366(12) 0.15508(9) 0.17825(10) 0.0171(3) Uani d . 1 1
C C6 0.62332(13) 0.07142(10) 0.19249(11) 0.0212(4) Uani d . 1 1
H H6 0.6258 0.0511 0.2489 0.025 Uiso calc R 1 1
C C7 0.61929(14) 0.01956(10) 0.12305(11) 0.0239(4) Uani d . 1 1
H H7 0.6195 -0.0360 0.1324 0.029 Uiso calc R 1 1
C C8 0.62950(13) 0.20979(10) 0.25268(10) 0.0177(3) Uani d . 1 1
H H8 0.6335 0.1868 0.3078 0.021 Uiso calc R 1 1

loop_
_atom_site_aniso_label
_atom_site_aniso_U_11
_atom_site_aniso_U_22
_atom_site_aniso_U_33
_atom_site_aniso_U_12
_atom_site_aniso_U_13
_atom_site_aniso_U_23
Mo1 0.01259(15) 0.00997(14) 0.00822(14) 0.000 0.000 0.000
O1 0.0281(6) 0.0209(6) 0.0175(6) 0.0004(5) 0.0046(5) -0.0005(5)
N1 0.0279(8) 0.0213(7) 0.0158(7) 0.0060(6) -0.0014(6) -0.0007(6)
N2 0.0263(8) 0.0205(7) 0.0175(7) -0.0032(6) -0.0032(6) -0.0003(6)
N3 0.0209(7) 0.0244(8) 0.0213(7) 0.0016(6) 0.0000(6) -0.0098(6)
C1 0.0185(8) 0.0168(8) 0.0107(7) -0.0012(6) 0.0010(6) -0.0029(6)
C2 0.0168(8) 0.0125(8) 0.0166(8) -0.0007(6) 0.0011(7) 0.0027(6)
C3 0.0219(8) 0.0295(10) 0.0164(8) 0.0023(7) 0.0000(7) -0.0004(7)
C4 0.0222(8) 0.0181(8) 0.0188(8) 0.0018(6) 0.0005(7) 0.0007(6)
C5 0.0141(7) 0.0187(8) 0.0186(8) 0.0013(6) 0.0003(6) -0.0010(6)
C6 0.0253(9) 0.0193(8) 0.0190(8) 0.0005(7) -0.0006(7) 0.0013(6)
C7 0.0255(9) 0.0182(9) 0.0281(9) 0.0005(7) -0.0011(8) -0.0028(7)
C8 0.0184(8) 0.0199(8) 0.0149(8) 0.0019(7) -0.0011(6) 0.0002(6)

loop_
_atom_type_symbol
_atom_type_description
_atom_type_scat_dispersion_real
_atom_type_scat_dispersion_imag
_atom_type_scat_source
C C 0.0033 0.0016 'International Tables Vol C Tables 4.2.6.8 and 6.1.1.4'
H H 0.0000 0.0000 'International Tables Vol C Tables 4.2.6.8 and 6.1.1.4'
N N 0.0061 0.0033 'International Tables Vol C Tables 4.2.6.8 and 6.1.1.4'
O O 0.0106 0.0060 'International Tables Vol C Tables 4.2.6.8 and 6.1.1.4'
Mo Mo -1.6832 0.6857 'International Tables Vol C Tables 4.2.6.8 and 6.1.1.4'
Ce Ce -0.2486 2.6331 'International Tables Vol C Tables 4.2.6.8 and 6.1.1.4'

loop_
_geom_angle_atom_site_label_1
_geom_angle_atom_site_label_2
_geom_angle_atom_site_label_3
_geom_angle_site_symmetry_1
_geom_angle_site_symmetry_3
_geom_angle
C2 Mo1 C2 . 3 121.37(8)
C2 Mo1 C2 . 2 73.57(8)
C2 Mo1 C2 3 2 139.67(8)
C2 Mo1 C2 . 4 139.67(8)
C2 Mo1 C2 3 4 73.57(8)
C2 Mo1 C2 2 4 121.37(8)
C2 Mo1 C1 . 3 72.33(5)
C2 Mo1 C1 3 3 74.09(6)
C2 Mo1 C1 2 3 142.18(5)
C2 Mo1 C1 4 3 77.74(6)
C2 Mo1 C1 . 4 142.18(5)
C2 Mo1 C1 3 4 77.74(6)
C2 Mo1 C1 2 4 72.33(5)
C2 Mo1 C1 4 4 74.09(6)
C1 Mo1 C1 3 4 144.64(8)
C2 Mo1 C1 . . 74.09(6)
C2 Mo1 C1 3 . 72.33(5)
C2 Mo1 C1 2 . 77.74(6)
C2 Mo1 C1 4 . 142.18(5)
C1 Mo1 C1 3 . 107.72(8)
C1 Mo1 C1 4 . 83.12(8)
C2 Mo1 C1 . 2 77.74(6)
C2 Mo1 C1 3 2 142.18(5)
C2 Mo1 C1 2 2 74.09(6)
C2 Mo1 C1 4 2 72.33(5)
C1 Mo1 C1 3 2 83.12(8)
C1 Mo1 C1 4 2 107.72(8)
C1 Mo1 C1 . 2 144.64(8)
H1A O1 H1B . . 105.6
C3 N3 C7 . . 121.66(14)
C3 N3 H3X . . 123.2
C7 N3 H3X . . 115.1
N1 C1 Mo1 . . 177.01(13)
N2 C2 Mo1 . . 176.36(14)
N3 C3 C4 . . 120.35(15)
N3 C3 H3 . . 119.8
C4 C3 H3 . . 119.8
C3 C4 C5 . . 120.08(15)
C3 C4 H4 . . 120.0
C5 C4 H4 . . 120.0
C4 C5 C6 . . 117.78(14)
C4 C5 C8 . . 122.88(14)
C6 C5 C8 . . 119.32(14)
C7 C6 C5 . . 119.78(15)
C7 C6 H6 . . 120.1
C5 C6 H6 . . 120.1
N3 C7 C6 . . 120.27(15)
N3 C7 H7 . . 119.9
C6 C7 H7 . . 119.9
C8 C8 C5 3 . 124.74(18)
C8 C8 H8 3 . 117.6
C5 C8 H8 . . 117.6

loop_
_geom_bond_atom_site_label_1
_geom_bond_atom_site_label_2
_geom_bond_site_symmetry_2
_geom_bond_distance
Mo1 C2 . 2.1674(16)
Mo1 C2 3 2.1674(16)
Mo1 C2 2 2.1674(16)
Mo1 C2 4 2.1674(16)
Mo1 C1 3 2.1690(16)
Mo1 C1 4 2.1690(16)
Mo1 C1 . 2.1690(16)
Mo1 C1 2 2.1690(16)
O1 H1A . 0.8501
O1 H1B . 0.8505
N1 C1 . 1.157(2)
N2 C2 . 1.155(2)
N3 C3 . 1.339(2)
N3 C7 . 1.341(2)
N3 H3X . 0.8896
C3 C4 . 1.364(2)
C3 H3 . 0.9300
C4 C5 . 1.398(2)
C4 H4 . 0.9300
C5 C6 . 1.400(2)
C5 C8 . 1.460(2)
C6 C7 . 1.370(2)
C6 H6 . 0.9300
C7 H7 . 0.9300
C8 C8 3 1.332(3)
C8 H8 . 0.9300

loop_
_geom_hbond_atom_site_label_D
_geom_hbond_atom_site_label_H
_geom_hbond_atom_site_label_A
_geom_hbond_site_symmetry_A
_geom_hbond_distance_DH
_geom_hbond_distance_HA
_geom_hbond_distance_DA
_geom_hbond_angle_DHA
O1 H1A N1 10_655 0.85 2.11 2.9524(19) 173.9
O1 H1B N2 6_545 0.85 2.00 2.8195(18) 162.0
N3 H3X O1 . 0.89 1.86 2.7342(17) 165.7
